data_2000865
loop_
_publ_author_name
'Kellersohn, T.'

_publ_section_title
;
 Structure of cobalt sulfate tetrahydrate
;
_journal_issue 5
_journal_name_full 'Acta Crystallographica Section C'
_journal_page_first 776
_journal_page_last 779
_journal_paper_doi 10.1107/S0108270191012003
_journal_volume 48
_journal_year 1992
_chemical_formula_moiety 'Co1 O4 S1,4(D2 O1)'
_chemical_formula_sum 'Co D8 O8 S'
_chemical_formula_weight 235.10
_space_group_IT_number 14
_space_group_name_Hall '-P 2yn'
_space_group_name_H-M_alt 'P 1 21/n 1'
_symmetry_cell_setting monoclinic
_symmetry_space_group_name_Hall '-P 2yn'
_symmetry_space_group_name_H-M 'P 1 21/n 1'
_cell_angle_alpha 90
_cell_angle_beta 90.530(10)
_cell_angle_gamma 90
_cell_formula_units_Z 4
_cell_length_a 5.9520(10)
_cell_length_b 13.576(2)
_cell_length_c 7.9080(10)
_cell_volume 638.90
_diffrn_radiation_type Mo
_diffrn_radiation_wavelength 0.71073
_exptl_absorpt_coefficient_mu 2.990
_exptl_crystal_density_diffrn 2.444
_exptl_crystal_F_000 460
_cod_data_source_file ab0252.cif
_cod_data_source_block ab0252a
_cod_original_formula_sum 'Co1 D8 O8 S1'
_cod_database_code 2000865

loop_
_space_group_symop_id
_space_group_symop_operation_xyz
1 x,y,z
2 -x+1/2,y+1/2,-z+1/2
3 -x,-y,-z
4 x+1/2,-y+1/2,z+1/2

loop_
_atom_site_label
_atom_site_fract_x
_atom_site_fract_y
_atom_site_fract_z
_atom_site_U_iso_or_equiv
Co .06724(2) .103090(10) .21933(2) .01270(10)
S .19357(4) .10776(2) .82516(3) .01160(10)
O1 .00299(14) .04841(6) .75701(10) .0176(3)
O2 .24967(14) .07409(6) .99928(10) .0175(3)
O3 .39356(14) .09218(6) .71774(11) .0194(4)
O4 .12949(14) .21206(6) .82276(10) .0181(3)
O5 .36309(15) .07547(7) .35563(12) .0215(4)
O6 .76821(15) .14101(8) .08449(12) .0226(4)
O7 .88754(18) .12677(8) .44018(12) .0278(5)
O8 .17624(16) .24891(6) .21772(12) .0217(4)
D51 .362(4) .081(2) .446(3) .016(2)
D52 .447(4) .026(2) .334(3) .011(2)
D61 .693(5) .178(2) .131(3) .040(2)
D62 .680(4) .098(2) .043(4) .028(2)
D71 .820(3) .175(2) .448(3) .0120(10)
D72 .927(4) .107(2) .548(3) .019(2)
D81 .286(4) .257(2) .278(3) .022(2)
D82 .081(3) .297(2) .228(2) .013(2)

loop_
_geom_bond_atom_site_label_1
_geom_bond_atom_site_label_2
_geom_bond_distance
Co O1 2.1070(10)
Co O2 2.0970(10)
Co O5 2.0900(10)
Co O6 2.1290(10)
Co O7 2.0810(10)
Co O8 2.0830(10)
S O1 1.4880(10)
S O2 1.4860(10)
S O3 1.4840(10)
S O4 1.4660(10)

_database_code_amcsd 0010272
